data_4033296
loop_
_publ_author_name
'Thangamani, Murugesan'
'Kannupal, Srinivasan'

_publ_section_title
;
 Lewis Acid-Mediated Ring-Opening Reactions of
 trans-2-Aroyl-3-styryl-cyclopropane-1,1-dicarboxylates: Access to
 Cyclopentenes and E,E-1,3-Dienes.
;
_journal_name_full 'The Journal of organic chemistry'
_journal_paper_doi 10.1021/acs.joc.7b02335
_journal_year 2017
_chemical_formula_moiety 'C22 H21 Cl O5 S'
_chemical_formula_sum 'C22 H21 Cl O5 S'
_chemical_formula_weight 432.90
_space_group_crystal_system monoclinic
_space_group_IT_number 14
_space_group_name_Hall '-P 2ybc'
_space_group_name_H-M_alt 'P 1 21/c 1'
_symmetry_space_group_name_Hall '-P 2ybc'
_symmetry_space_group_name_H-M 'P 1 21/c 1'
_atom_sites_solution_hydrogens geom
_atom_sites_solution_primary direct
_audit_creation_date 2017-09-11
_audit_creation_method
;
Olex2 1.2-beta
(compiled 2017.08.10 svn.r3458 for OlexSys, GUI svn.r5381)
;
_cell_angle_alpha 90
_cell_angle_beta 90.207(4)
_cell_angle_gamma 90
_cell_formula_units_Z 4
_cell_length_a 8.2076(9)
_cell_length_b 21.487(2)
_cell_length_c 11.6395(13)
_cell_measurement_reflns_used 9908
_cell_measurement_temperature 293(2)
_cell_measurement_theta_max 30.01
_cell_measurement_theta_min 2.84
_cell_volume 2052.7(4)
_computing_molecular_graphics 'Olex2 (Dolomanov et al., 2009)'
_computing_publication_material 'Olex2 (Dolomanov et al., 2009)'
_computing_structure_refinement 'ShelXL (Sheldrick, 2015)'
_computing_structure_solution 'ShelXT (Sheldrick, 2015)'
_diffrn_ambient_temperature 293(2)
_diffrn_measured_fraction_theta_full 0.559
_diffrn_measured_fraction_theta_max 0.613
_diffrn_measurement_device_type 'Bruker APEX-II CCD'
_diffrn_measurement_method '\f and \w scans'
_diffrn_radiation_type MoK\a
_diffrn_radiation_wavelength 0.71073
_diffrn_reflns_av_R_equivalents 0.0392
_diffrn_reflns_av_unetI/netI 0.0658
_diffrn_reflns_Laue_measured_fraction_full 0.559
_diffrn_reflns_Laue_measured_fraction_max 0.613
_diffrn_reflns_limit_h_max 11
_diffrn_reflns_limit_h_min -8
_diffrn_reflns_limit_k_max 30
_diffrn_reflns_limit_k_min -29
_diffrn_reflns_limit_l_max 12
_diffrn_reflns_limit_l_min -16
_diffrn_reflns_number 11130
_diffrn_reflns_point_group_measured_fraction_full 0.559
_diffrn_reflns_point_group_measured_fraction_max 0.613
_diffrn_reflns_theta_full 25.000
_diffrn_reflns_theta_max 30.137
_diffrn_reflns_theta_min 2.657
_diffrn_standards_number 0
_exptl_absorpt_coefficient_mu 0.319
_exptl_absorpt_correction_type none
_exptl_crystal_density_diffrn 1.401
_exptl_crystal_F_000 904
_refine_diff_density_max 0.374
_refine_diff_density_min -0.555
_refine_diff_density_rms 0.062
_refine_ls_extinction_method none
_refine_ls_goodness_of_fit_ref 1.052
_refine_ls_hydrogen_treatment constr
_refine_ls_matrix_type full
_refine_ls_number_parameters 283
_refine_ls_number_reflns 3723
_refine_ls_number_restraints 0
_refine_ls_restrained_S_all 1.052
_refine_ls_R_factor_all 0.1117
_refine_ls_R_factor_gt 0.0786
_refine_ls_shift/su_max 0.000
_refine_ls_shift/su_mean 0.000
_refine_ls_structure_factor_coef Fsqd
_refine_ls_weighting_details 'w=1/[\s^2^(Fo^2^)+(0.1584P)^2^+0.3603P] where P=(Fo^2^+2Fc^2^)/3'
_refine_ls_weighting_scheme calc
_refine_ls_wR_factor_gt 0.2347
_refine_ls_wR_factor_ref 0.2584
_reflns_Friedel_coverage 0.000
_reflns_number_gt 2509
_reflns_number_total 3723
_reflns_threshold_expression 'I > 2\s(I)'
_cod_data_source_file jo7b02335_si_002.cif
_cod_data_source_block platon
_cod_database_code 4033296
_shelx_shelxl_version_number 2016/4
_shelx_space_group_comment
;
The symmetry employed for this shelxl refinement is uniquely defined
by the following loop, which should always be used as a source of
symmetry information in preference to the above space-group names.
They are only intended as comments.
;
_olex2_refinement_description
;
1. Fixed Uiso
 At 1.2 times of:
  All C(H) groups, All C(H,H) groups
 At 1.5 times of:
  All C(H,H,H) groups
2. Others
 Fixed Sof: C18A(0.8) H18A(0.8) H18B(0.8) C18B(0.2) H18C(0.2) H18D(0.2)
 C19A(0.2) H19D(0.2) H19E(0.2) H19F(0.2) C19B(0.8) H19A(0.8) H19B(0.8) H19C(0.8)
3.a Ternary CH refined with riding coordinates:
 C2(H2)
3.b Secondary CH2 refined with riding coordinates:
 C3(H3A,H3B), C18A(H18A,H18B), C18B(H18C,H18D), C21(H21A,H21B)
3.c Aromatic/amide H refined with riding coordinates:
 C4(H4), C8(H8), C9(H9), C11(H11), C12(H12), C14(H14), C15(H15), C16(H16)
3.d Idealised Me refined as rotating group:
 C19A(H19D,H19E,H19F), C19B(H19A,H19B,H19C), C22(H22A,H22B,H22C)
;
_olex2_submission_special_instructions 'No special instructions were received'

loop_
_space_group_symop_operation_xyz
'x, y, z'
'-x, y+1/2, -z+1/2'
'-x, -y, -z'
'x, -y-1/2, z-1/2'

loop_
_atom_site_label
_atom_site_type_symbol
_atom_site_fract_x
_atom_site_fract_y
_atom_site_fract_z
_atom_site_U_iso_or_equiv
_atom_site_adp_type
_atom_site_occupancy
_atom_site_site_symmetry_order
_atom_site_calc_flag
_atom_site_refinement_flags_posn
_atom_site_refinement_flags_occupancy
_atom_site_disorder_assembly
_atom_site_disorder_group
C1 C 0.3331(4) 0.07192(14) 0.2292(2) 0.0331(6) Uani 1 1 d . . . .
C2 C 0.4378(4) 0.02637(13) 0.3068(3) 0.0344(6) Uani 1 1 d . . . .
H2 H 0.503635 0.052710 0.357710 0.041 Uiso 1 1 calc R . . .
C3 C 0.5575(5) -0.00477(16) 0.2223(3) 0.0463(8) Uani 1 1 d . . . .
H3A H 0.664703 -0.009220 0.256611 0.056 Uiso 1 1 calc R . . .
H3B H 0.518337 -0.045468 0.198960 0.056 Uiso 1 1 calc R . . .
C4 C 0.5617(4) 0.03889(16) 0.1228(3) 0.0431(7) Uani 1 1 d . . . .
H4 H 0.641266 0.037791 0.066188 0.052 Uiso 1 1 calc R . . .
C5 C 0.4398(4) 0.07951(15) 0.1235(3) 0.0370(7) Uani 1 1 d . . . .
C6 C 0.3954(4) 0.12267(16) 0.0288(3) 0.0410(7) Uani 1 1 d . . . .
C7 C 0.5266(4) 0.15826(15) -0.0310(3) 0.0393(7) Uani 1 1 d . . . .
C8 C 0.6774(5) 0.16946(18) 0.0188(3) 0.0471(8) Uani 1 1 d . . . .
H8 H 0.700504 0.153577 0.091403 0.057 Uiso 1 1 calc R . . .
C9 C 0.7939(6) 0.2040(2) -0.0383(4) 0.0546(9) Uani 1 1 d . . . .
H9 H 0.895599 0.210850 -0.005136 0.066 Uiso 1 1 calc R . . .
C10 C 0.7569(5) 0.22840(18) -0.1462(3) 0.0504(9) Uani 1 1 d . . . .
C11 C 0.6085(6) 0.21788(17) -0.1966(3) 0.0498(9) Uani 1 1 d . . . .
H11 H 0.585927 0.233729 -0.269305 0.060 Uiso 1 1 calc R . . .
C12 C 0.4928(5) 0.18362(16) -0.1389(3) 0.0448(7) Uani 1 1 d . . . .
H12 H 0.390905 0.177346 -0.172174 0.054 Uiso 1 1 calc R . . .
C13 C 0.3529(4) -0.02008(14) 0.3825(3) 0.0366(6) Uani 1 1 d . . . .
C14 C 0.3857(5) -0.08668(16) 0.3881(3) 0.0435(7) Uani 1 1 d . . . .
H14 H 0.459954 -0.108364 0.343162 0.052 Uiso 1 1 calc R . . .
C15 C 0.2832(6) -0.11288(19) 0.4753(4) 0.0557(9) Uani 1 1 d . . . .
H15 H 0.283411 -0.155185 0.492166 0.067 Uiso 1 1 calc R . . .
C16 C 0.1869(5) -0.0723(2) 0.5310(3) 0.0514(9) Uani 1 1 d . . . .
H16 H 0.114322 -0.083415 0.588621 0.062 Uiso 1 1 calc R . . .
C17 C 0.3109(5) 0.13599(15) 0.2856(3) 0.0401(7) Uani 1 1 d . . . .
C18A C 0.2720(10) 0.1902(2) 0.4583(5) 0.0517(13) Uani 0.8 1 d . P A -1
H18A H 0.339138 0.218966 0.415038 0.062 Uiso 0.8 1 calc R P A -1
H18B H 0.162679 0.207321 0.459785 0.062 Uiso 0.8 1 calc R P A -1
C18B C 0.183(3) 0.1776(10) 0.4667(18) 0.049(4) Uani 0.2 1 d . P A 1
H18C H 0.221090 0.217906 0.440438 0.059 Uiso 0.2 1 calc R P A 1
H18D H 0.068490 0.175335 0.447105 0.059 Uiso 0.2 1 calc R P A 1
C19A C 0.320(5) 0.1892(9) 0.551(3) 0.083(11) Uani 0.2 1 d . P A -1
H19D H 0.428520 0.172347 0.551879 0.124 Uiso 0.2 1 calc GR P A -1
H19E H 0.250340 0.163600 0.597178 0.124 Uiso 0.2 1 calc GR P A -1
H19F H 0.321911 0.230690 0.581422 0.124 Uiso 0.2 1 calc GR P A -1
C19B C 0.1903(10) 0.1790(3) 0.5703(5) 0.0656(16) Uani 0.8 1 d . P A 1
H19A H 0.262178 0.146815 0.597031 0.098 Uiso 0.8 1 calc GR P A 1
H19B H 0.083482 0.172449 0.601395 0.098 Uiso 0.8 1 calc GR P A 1
H19C H 0.230719 0.218768 0.594724 0.098 Uiso 0.8 1 calc GR P A 1
C20 C 0.1665(4) 0.04517(15) 0.1988(3) 0.0358(6) Uani 1 1 d . . . .
C21 C 0.0348(4) -0.04464(18) 0.1213(3) 0.0467(8) Uani 1 1 d . . . .
H21A H 0.050002 -0.070808 0.054278 0.056 Uiso 1 1 calc R . . .
H21B H -0.054851 -0.016443 0.105713 0.056 Uiso 1 1 calc R . . .
C22 C -0.0051(6) -0.0843(2) 0.2229(4) 0.0592(10) Uani 1 1 d . . . .
H22A H -0.096376 -0.110477 0.204751 0.089 Uiso 1 1 calc GR . . .
H22B H -0.031929 -0.058134 0.287002 0.089 Uiso 1 1 calc GR . . .
H22C H 0.087273 -0.109640 0.242202 0.089 Uiso 1 1 calc GR . . .
Cl1 Cl 0.89934(19) 0.27280(7) -0.21734(13) 0.0867(5) Uani 1 1 d . . . .
O1 O 0.2546(4) 0.12789(18) -0.0007(3) 0.0631(9) Uani 1 1 d . . . .
O2 O 0.3387(6) 0.18341(12) 0.2379(3) 0.0670(10) Uani 1 1 d . . . .
O3 O 0.2659(5) 0.13086(12) 0.3943(2) 0.0561(8) Uani 1 1 d . . . .
O4 O 0.0393(3) 0.06869(14) 0.2228(3) 0.0531(7) Uani 1 1 d . . . .
O5 O 0.1830(3) -0.00894(11) 0.1431(2) 0.0409(6) Uani 1 1 d . . . .
S1 S 0.21347(14) 0.00116(5) 0.48373(10) 0.0544(3) Uani 1 1 d . . . .

loop_
_atom_site_aniso_label
_atom_site_aniso_U_11
_atom_site_aniso_U_22
_atom_site_aniso_U_33
_atom_site_aniso_U_23
_atom_site_aniso_U_13
_atom_site_aniso_U_12
C1 0.0367(13) 0.0320(13) 0.0306(13) -0.0023(10) 0.0058(12) -0.0019(10)
C2 0.0334(13) 0.0366(14) 0.0332(13) -0.0050(11) 0.0029(12) -0.0015(11)
C3 0.0433(17) 0.0456(17) 0.050(2) -0.0018(14) 0.0153(17) 0.0065(13)
C4 0.0411(15) 0.0484(17) 0.0399(16) -0.0041(13) 0.0133(14) -0.0017(13)
C5 0.0383(14) 0.0427(15) 0.0299(13) -0.0036(11) 0.0061(13) -0.0093(11)
C6 0.0450(16) 0.0486(17) 0.0294(14) -0.0028(12) 0.0008(14) -0.0096(13)
C7 0.0463(16) 0.0401(15) 0.0316(13) -0.0045(11) 0.0051(13) -0.0060(12)
C8 0.0526(19) 0.0543(19) 0.0344(15) 0.0061(13) -0.0020(16) -0.0163(15)
C9 0.058(2) 0.062(2) 0.0445(19) 0.0073(16) -0.0017(18) -0.0246(18)
C10 0.060(2) 0.0497(18) 0.0413(17) 0.0042(14) 0.0116(17) -0.0079(16)
C11 0.066(2) 0.0466(18) 0.0372(16) 0.0055(13) 0.0052(18) 0.0054(16)
C12 0.0507(18) 0.0495(18) 0.0343(15) 0.0026(13) -0.0008(15) 0.0012(14)
C13 0.0375(14) 0.0375(14) 0.0349(14) -0.0023(11) 0.0046(13) 0.0015(11)
C14 0.0498(17) 0.0429(16) 0.0380(16) 0.0006(12) 0.0080(15) -0.0099(14)
C15 0.060(2) 0.0409(18) 0.066(2) 0.0079(16) 0.005(2) -0.0048(16)
C16 0.0464(18) 0.063(2) 0.0446(18) 0.0084(16) 0.0030(17) -0.0061(15)
C17 0.0504(18) 0.0362(15) 0.0338(14) -0.0038(11) 0.0047(15) -0.0018(12)
C18A 0.077(4) 0.033(2) 0.046(3) -0.0104(17) 0.016(3) -0.005(2)
C18B 0.062(12) 0.044(10) 0.040(10) -0.011(7) 0.006(10) 0.002(9)
C19A 0.14(3) 0.036(9) 0.074(17) -0.020(10) -0.06(2) 0.034(14)
C19B 0.082(4) 0.063(3) 0.052(3) -0.015(2) 0.024(3) -0.011(3)
C20 0.0334(13) 0.0433(16) 0.0306(13) 0.0011(11) 0.0018(12) -0.0026(11)
C21 0.0435(16) 0.0549(19) 0.0417(17) 0.0016(14) -0.0066(16) -0.0177(14)
C22 0.060(2) 0.062(2) 0.055(2) 0.0117(18) -0.008(2) -0.0236(18)
Cl1 0.0833(9) 0.1031(10) 0.0739(8) 0.0329(7) 0.0148(7) -0.0329(7)
O1 0.0464(15) 0.092(2) 0.0503(17) 0.0158(15) -0.0063(15) -0.0112(15)
O2 0.117(3) 0.0346(12) 0.0496(15) -0.0006(11) 0.0111(18) -0.0030(15)
O3 0.094(2) 0.0374(12) 0.0372(12) -0.0062(9) 0.0171(14) 0.0025(13)
O4 0.0361(11) 0.0609(15) 0.0624(17) -0.0077(13) 0.0073(13) 0.0055(11)
O5 0.0381(11) 0.0417(12) 0.0429(13) -0.0072(9) 0.0020(11) -0.0096(9)
S1 0.0552(6) 0.0554(6) 0.0528(6) 0.0065(4) 0.0170(5) 0.0027(4)

loop_
_atom_type_symbol
_atom_type_description
_atom_type_scat_dispersion_real
_atom_type_scat_dispersion_imag
_atom_type_scat_source
C C 0.0033 0.0016 'International Tables Vol C Tables 4.2.6.8 and 6.1.1.4'
H H 0.0000 0.0000 'International Tables Vol C Tables 4.2.6.8 and 6.1.1.4'
Cl Cl 0.1484 0.1585 'International Tables Vol C Tables 4.2.6.8 and 6.1.1.4'
O O 0.0106 0.0060 'International Tables Vol C Tables 4.2.6.8 and 6.1.1.4'
S S 0.1246 0.1234 'International Tables Vol C Tables 4.2.6.8 and 6.1.1.4'

loop_
_geom_angle_atom_site_label_1
_geom_angle_atom_site_label_2
_geom_angle_atom_site_label_3
_geom_angle
C5 C1 C2 102.4(2)
C5 C1 C17 108.6(2)
C5 C1 C20 111.8(2)
C17 C1 C2 112.0(2)
C20 C1 C2 112.6(2)
C20 C1 C17 109.3(3)
C1 C2 H2 106.5
C3 C2 C1 104.4(3)
C3 C2 H2 106.5
C13 C2 C1 119.5(3)
C18Ba C19Ba C18A 31.7(13)
C19Ba C18Ba H18C 106.2
C19Ba C18Ba H18D 106.2
H18Ca C18Ba H18D 106.4
C19Ba C18Ba C19A 46.7(18)
C18Ba C19Ba H19A 109.5
C18Ba C19Ba H19B 109.5
C13 C2 H2 106.5
C13 C2 C3 112.5(3)
C2 C3 H3A 111.0
C2 C3 H3B 111.0
H3A C3 H3B 109.0
C4 C3 C2 103.8(3)
C4 C3 H3A 111.0
C4 C3 H3B 111.0
C3 C4 H4 123.5
C5 C4 C3 112.9(3)
C5 C4 H4 123.5
C4 C5 C1 111.8(3)
C4 C5 C6 126.1(3)
C6 C5 C1 121.8(3)
C5 C6 C7 119.3(3)
O1 C6 C5 120.0(3)
O1 C6 C7 120.6(3)
H19Aa C19Ba H19B 109.5
H19Aa C19Ba H19C 109.5
H19Ba C19Ba H19C 109.5
C18Ba C19Ba H19C 109.5
C19Ba C18Ba O3 124.5(18)
C19Ba C18A H18A 144.8
C18Ba C18A H18A 144.6
C18Ba C18A H18B 43.0
C19Ba C18A H18B 68.0
C18Ba C18A C19A 101(3)
C18Ba C18A C19B 54.0(16)
C18Ba C18A O3 74.6(14)
C19Ba C19A C18A 82(2)
C19Ba C19A C18B 52.2(16)
C18Ba C19A H19D 129.2
C19Ba C19A H19D 144.3
C19Ba C19A H19E 36.8
C18Ba C19A H19E 79.9
C18Ba C19A H19F 113.8
C19Ba C19A H19F 97.0
C18Ba O3 C18A 30.7(10)
C8 C7 C6 122.5(3)
C8 C7 C12 118.9(3)
C12 C7 C6 118.5(3)
C7 C8 H8 119.7
C9 C8 C7 120.7(3)
C9 C8 H8 119.7
C8 C9 H9 120.4
C8 C9 C10 119.1(4)
C10 C9 H9 120.4
C9 C10 Cl1 119.7(3)
C11 C10 C9 121.0(3)
C11 C10 Cl1 119.3(3)
C10 C11 H11 120.2
C10 C11 C12 119.5(3)
C12 C11 H11 120.2
C7 C12 H12 119.6
C11 C12 C7 120.8(4)
C11 C12 H12 119.6
C2 C13 S1 122.7(2)
C14 C13 C2 126.3(3)
C14 C13 S1 110.8(2)
C13 C14 H14 126.0
C15 C14 C13 107.9(3)
C15 C14 H14 126.0
C14 C15 H15 122.2
C16 C15 C14 115.7(4)
C16 C15 H15 122.2
C15 C16 H16 124.1
C15 C16 S1 111.9(3)
S1 C16 H16 124.1
C18A C18Ba H18C 49.7
C18A C18Ba H18D 152.9
C18A C18Ba C19A 48(2)
C18A C18Ba C19B 94(2)
C18A C19Ba H19A 97.0
C18A C19Ba H19B 140.3
C18A C19Ba H19C 87.6
C18A C18Ba O3 74.7(16)
C19A C19Ba C18A 49.9(14)
C19A C19Ba C18B 81(2)
C19A C18Ba H18C 79.6
C19A C18Ba H18D 151.8
C19A C19Ba H19A 67.6
C19A C19Ba H19B 169.2
C19A C19Ba H19C 63.5
O2 C17 C1 123.2(3)
O2 C17 O3 125.1(3)
O3 C17 C1 111.6(3)
H18A C18A H18B 107.2
C19A C18A H18A 107.8
C19A C18A H18B 107.8
C19A C18A C19B 48(2)
C19A C18A O3 117.9(10)
O3 C18A H18A 107.8
O3 C18A H18B 107.8
O3 C18A C19B 106.7(4)
C18A C19A C18B 30.6(12)
C18A C19A H19D 109.5
C18A C19A H19E 109.5
C18A C19A H19F 109.5
H19D C19A H19E 109.5
H19D C19A H19F 109.5
H19E C19A H19F 109.5
O4 C20 C1 124.8(3)
O4 C20 O5 124.8(3)
O5 C20 C1 110.4(2)
H21A C21 H21B 108.1
C22 C21 H21A 109.6
C22 C21 H21B 109.6
O5 C21 H21A 109.6
O5 C21 H21B 109.6
O5 C21 C22 110.3(3)
C21 C22 H22A 109.5
C21 C22 H22B 109.5
C21 C22 H22C 109.5
H22A C22 H22B 109.5
H22A C22 H22C 109.5
H22B C22 H22C 109.5
C17 O3 C18A 113.6(3)
C17 O3 C18B 128.2(9)
C20 O5 C21 117.1(3)
C16 S1 C13 93.59(18)
O3 C18Ba H18C 106.2
O3 C18Ba H18D 106.2
O3 C18Ba C19A 98.1(19)

loop_
_geom_bond_atom_site_label_1
_geom_bond_atom_site_label_2
_geom_bond_distance
C1 C2 1.584(4)
C1 C5 1.521(4)
C1 C17 1.536(4)
C18Ba H18C 0.9700
C18Ba H18D 0.9700
C18Ba C19A 1.51(4)
C18Ba C19B 1.21(2)
C19Ba H19A 0.9600
C19Ba H19B 0.9600
C19Ba H19C 0.9600
C1 C20 1.524(4)
C18Ba O3 1.477(18)
C2 H2 0.9800
C2 C3 1.545(4)
C2 C13 1.504(4)
C3 H3A 0.9700
C3 H3B 0.9700
C3 C4 1.491(5)
C4 H4 0.9300
C4 C5 1.327(5)
C5 C6 1.485(5)
C6 C7 1.495(4)
C6 O1 1.210(5)
C7 C8 1.386(5)
C7 C12 1.395(5)
C8 H8 0.9300
C8 C9 1.382(5)
C9 H9 0.9300
C9 C10 1.393(6)
C10 C11 1.369(6)
C10 Cl1 1.723(4)
C11 H11 0.9300
C11 C12 1.379(5)
C12 H12 0.9300
C13 C14 1.458(5)
C13 S1 1.707(3)
C14 H14 0.9300
C14 C15 1.435(5)
C15 H15 0.9300
C15 C16 1.345(6)
C16 H16 0.9300
C16 S1 1.686(4)
C17 O2 1.183(4)
C17 O3 1.324(4)
C18A H18A 0.9700
C18A H18B 0.9700
C18A C18B 0.78(3)
C18A C19A 1.15(3)
C18A C19B 1.487(8)
C18A O3 1.478(5)
C19A H19D 0.9600
C19A H19E 0.9600
C19A H19F 0.9600
C19A C19B 1.11(4)
C20 O4 1.194(4)
C20 O5 1.338(4)
C21 H21A 0.9700
C21 H21B 0.9700
C21 C22 1.494(5)
C21 O5 1.459(4)
C22 H22A 0.9600
C22 H22B 0.9600
C22 H22C 0.9600

loop_
_geom_torsion_atom_site_label_1
_geom_torsion_atom_site_label_2
_geom_torsion_atom_site_label_3
_geom_torsion_atom_site_label_4
_geom_torsion
C19Ba C18Ba C19A C18A -168(2)
C19Ba C18Ba O3 C17 -155.6(17)
C19Ba C18Ba O3 C18A -85(3)
C1 C2 C3 C4 21.1(3)
C1 C2 C13 C14 128.9(3)
C1 C2 C13 S1 -56.8(4)
C1 C5 C6 C7 142.9(3)
C1 C5 C6 O1 -38.5(5)
C1 C17 O3 C18A 169.4(4)
C18Ba C18A C19Ba C19A 169(2)
C19Ba C18A C18Ba C19A -8.5(18)
C19Ba C18A C18Ba O3 -124.6(14)
C19Ba C18A C19A C18Ba 9.3(19)
C18Ba C18A C19A C19Ba -9.3(19)
C19Ba C18A O3 C18Ba 44.0(18)
C18Ba C19A C19Ba C18A -6.0(13)
C1 C20 O5 C21 172.1(3)
C2 C1 C5 C4 11.2(3)
C2 C1 C5 C6 -175.6(3)
C2 C1 C17 O2 129.1(4)
C2 C1 C17 O3 -47.6(4)
C2 C1 C20 O4 120.3(4)
C2 C1 C20 O5 -58.7(3)
C2 C3 C4 C5 -15.4(4)
C2 C13 C14 C15 177.2(3)
C2 C13 S1 C16 -177.4(3)
C3 C2 C13 C14 5.9(5)
C3 C2 C13 S1 -179.8(3)
C3 C4 C5 C1 2.4(4)
C3 C4 C5 C6 -170.4(3)
C4 C5 C6 C7 -44.9(5)
C4 C5 C6 O1 133.7(4)
C5 C1 C2 C3 -19.6(3)
C5 C1 C2 C13 -146.5(3)
C5 C1 C17 O2 16.8(5)
C5 C1 C17 O3 -159.9(3)
O3 C18Ba C19A C18A 61.0(14)
C5 C1 C20 O4 -125.1(4)
C5 C1 C20 O5 56.0(3)
C5 C6 C7 C8 -21.9(5)
C5 C6 C7 C12 161.2(3)
C6 C7 C8 C9 -178.3(4)
C6 C7 C12 C11 178.7(3)
C7 C8 C9 C10 1.0(7)
C8 C7 C12 C11 1.7(5)
C8 C9 C10 C11 -0.9(7)
C8 C9 C10 Cl1 178.8(3)
C9 C10 C11 C12 1.2(6)
C10 C11 C12 C7 -1.6(6)
C12 C7 C8 C9 -1.4(6)
C13 C2 C3 C4 152.1(3)
C13 C14 C15 C16 -1.1(5)
C14 C13 S1 C16 -2.3(3)
C14 C15 C16 S1 -0.6(5)
C15 C16 S1 C13 1.7(4)
C17 C1 C2 C3 -135.8(3)
C17 C1 C2 C13 97.4(3)
C17 C1 C5 C4 129.9(3)
C17 C1 C5 C6 -57.0(4)
C1 C17 O3 C18Ba -158.7(14)
O2 C17 O3 C18Ba 24.7(16)
C19Ba C18A O3 C17 169.9(5)
C19A C18A O3 C18Ba 95(3)
C18A C18Ba O3 C17 -71(2)
C19A C18A C18Ba O3 -116.2(11)
O3 C18A C18Ba C19A 116.2(11)
O3 C18A C19A C18Ba -78(2)
O3 C18A C19A C19Ba -87.6(16)
C18Ba C18A O3 C17 125.9(19)
C17 C1 C20 O4 -4.9(4)
C17 C1 C20 O5 176.2(2)
C18A C18Ba C19Ba C19A -8.7(18)
C18A C18Ba C19A C19Ba 168(2)
C18A C19A C19Ba C18Ba 6.0(13)
O3 C18A C19Ba C19A 112.8(14)
C19A C18Ba O3 C17 -113.5(17)
C19A C18Ba O3 C18A -42.6(19)
C19A C18Ba C19Ba C18A 8.7(18)
C19A C18A C19Ba C18Ba -169(2)
C19A C18A C18Ba C19Ba 8.5(18)
C19A C18A O3 C17 -140(3)
C20 C1 C2 C3 100.6(3)
C20 C1 C2 C13 -26.2(3)
C20 C1 C5 C4 -109.5(3)
C20 C1 C5 C6 63.7(4)
C20 C1 C17 O2 -105.4(4)
C20 C1 C17 O3 77.9(4)
C22 C21 O5 C20 -85.3(4)
Cl1 C10 C11 C12 -178.5(3)
O1 C6 C7 C8 159.5(4)
O1 C6 C7 C12 -17.3(5)
O2 C17 O3 C18A -7.2(7)
O3 C18Ba C19Ba C18A 74(3)
O3 C18Ba C19Ba C19A 66(3)
O3 C18Ba C19A C19Ba -130.7(18)
O3 C18A C18Ba C19Ba 124.6(14)
O3 C18A C19Ba C18Ba -55.9(19)
O4 C20 O5 C21 -6.8(5)
S1 C13 C14 C15 2.3(4)
